data_4503876
loop_
_publ_author_name
'Maran, Umamageswaran'
'Conley, Hiram'
'Frank, Markus'
'Arif, Atta M.'
'Orendt, Anita M.'
'Britt, David'
'Hlady, Vladimir'
'Davis, Robert'
'Stang, Peter J.'

_publ_section_title
;
 Giant micelles of organoplatinum(II) gemini amphiphiles.
;
_journal_issue 10
_journal_name_full 'Langmuir : the ACS journal of surfaces and colloids'
_journal_page_first 5400
_journal_page_last 5410
_journal_paper_doi 10.1021/la800136p
_journal_volume 24
_journal_year 2008
_chemical_absolute_configuration unk
_chemical_formula_moiety 'C50 H92 Br2 O2 P4 Pt2'
_chemical_formula_sum 'C50 H92 Br2 O2 P4 Pt2'
_chemical_formula_weight 1399.12
_chemical_name_systematic
; 
 ? 
;
_space_group_IT_number 19
_symmetry_cell_setting orthorhombic
_symmetry_space_group_name_Hall 'P 2ac 2ab'
_symmetry_space_group_name_H-M 'P 21 21 21'
_atom_sites_solution_hydrogens geom
_atom_sites_solution_primary direct
_atom_sites_solution_secondary difmap
_audit_creation_method SHELXL-97
_cell_angle_alpha 90.00
_cell_angle_beta 90.00
_cell_angle_gamma 90.00
_cell_formula_units_Z 4
_cell_length_a 13.8359(3)
_cell_length_b 13.9322(2)
_cell_length_c 30.3691(5)
_cell_measurement_reflns_used 6962
_cell_measurement_temperature 150(1)
_cell_measurement_theta_max 27.485
_cell_measurement_theta_min 1.018
_cell_volume 5854.09(18)
_computing_cell_refinement DENZO-SMN
_computing_data_collection 'Nonius COLLECT'
_computing_data_reduction DENZO-SMN
_computing_molecular_graphics 'WinGx, Ortep3'
_computing_structure_refinement 'SHELXL-97 (Sheldrick, 1997)'
_computing_structure_solution SIR97
_diffrn_ambient_temperature 150(1)
_diffrn_measured_fraction_theta_full 0.991
_diffrn_measured_fraction_theta_max 0.991
_diffrn_measurement_device_type 'Nonius KappaCCD Diffractometer'
_diffrn_measurement_method 'Phi and Omega scan'
_diffrn_radiation_monochromator graphite
_diffrn_radiation_source 'fine-focus sealed tube'
_diffrn_radiation_type MoK\a
_diffrn_radiation_wavelength 0.71073
_diffrn_reflns_av_R_equivalents 0.0000
_diffrn_reflns_av_sigmaI/netI 0.0518
_diffrn_reflns_limit_h_max 17
_diffrn_reflns_limit_h_min -17
_diffrn_reflns_limit_k_max 18
_diffrn_reflns_limit_k_min -18
_diffrn_reflns_limit_l_max 39
_diffrn_reflns_limit_l_min -39
_diffrn_reflns_number 12787
_diffrn_reflns_theta_full 27.51
_diffrn_reflns_theta_max 27.51
_diffrn_reflns_theta_min 2.89
_exptl_absorpt_coefficient_mu 6.282
_exptl_absorpt_correction_T_max 0.3027
_exptl_absorpt_correction_T_min 0.2544
_exptl_absorpt_correction_type multi-scan
_exptl_absorpt_process_details 'DENZO-SMN (Otwinowski & Minor, 1997)'
_exptl_crystal_colour colorless
_exptl_crystal_density_diffrn 1.587
_exptl_crystal_density_method 'not measured'
_exptl_crystal_description prism
_exptl_crystal_F_000 2776
_exptl_crystal_size_max 0.30
_exptl_crystal_size_mid 0.25
_exptl_crystal_size_min 0.25
_refine_diff_density_max 1.196
_refine_diff_density_min -1.297
_refine_diff_density_rms 0.116
_refine_ls_abs_structure_details 'Flack H D (1983), Acta Cryst. A39, 876-881'
_refine_ls_abs_structure_Flack 0.000(9)
_refine_ls_extinction_coef 0.00025(4)
_refine_ls_extinction_expression Fc^*^=kFc[1+0.001xFc^2^\l^3^/sin(2\q)]^-1/4^
_refine_ls_extinction_method SHELXL
_refine_ls_goodness_of_fit_ref 1.018
_refine_ls_hydrogen_treatment constr
_refine_ls_matrix_type full
_refine_ls_number_parameters 504
_refine_ls_number_reflns 12787
_refine_ls_number_restraints 2
_refine_ls_restrained_S_all 1.020
_refine_ls_R_factor_all 0.0683
_refine_ls_R_factor_gt 0.0439
_refine_ls_shift/su_max 0.737
_refine_ls_shift/su_mean 0.002
_refine_ls_structure_factor_coef Fsqd
_refine_ls_weighting_details 'calc w=1/[\s^2^(Fo^2^)+(0.0364P)^2^+16.0103P] where P=(Fo^2^+2Fc^2^)/3'
_refine_ls_weighting_scheme calc
_refine_ls_wR_factor_gt 0.0881
_refine_ls_wR_factor_ref 0.0996
_reflns_number_gt 10125
_reflns_number_total 12787
_reflns_threshold_expression >2sigma(I)
_cod_data_source_file la800136p-file002.cif
_cod_data_source_block pjs224
_cod_original_cell_volume 5854.08(18)
_cod_original_sg_symbol_H-M P212121
_cod_database_code 4503876

loop_
_symmetry_equiv_pos_as_xyz
'x, y, z'
'x+1/2, -y+1/2, -z'
'-x, y+1/2, -z+1/2'
'-x+1/2, -y, z+1/2'

loop_
_atom_site_label
_atom_site_type_symbol
_atom_site_fract_x
_atom_site_fract_y
_atom_site_fract_z
_atom_site_U_iso_or_equiv
_atom_site_adp_type
_atom_site_occupancy
_atom_site_symmetry_multiplicity
_atom_site_calc_flag
_atom_site_refinement_flags
_atom_site_disorder_assembly
_atom_site_disorder_group
Pt1 Pt 0.40622(2) 0.98797(2) 0.332868(9) 0.04462(9) Uani 1 1 d . B .
Pt2 Pt 0.38404(2) 0.51225(2) 0.468280(10) 0.04575(9) Uani 1 1 d . B .
Br1 Br 0.50969(7) 1.12504(6) 0.36038(3) 0.0605(2) Uani 1 1 d . . .
Br2 Br 0.46601(8) 0.51502(9) 0.54262(3) 0.0706(3) Uani 1 1 d . . .
P1 P 0.53310(16) 0.94367(15) 0.28892(7) 0.0440(5) Uani 1 1 d . . .
P2 P 0.27792(19) 1.03929(18) 0.37450(10) 0.0666(7) Uani 1 1 d . . .
P3 P 0.52162(18) 0.44578(17) 0.43964(7) 0.0518(6) Uani 1 1 d . . .
P4 P 0.2469(2) 0.5727(2) 0.50039(11) 0.0818(9) Uani 1 1 d . . .
O1 O 0.1265(4) 0.6408(4) 0.22314(19) 0.0532(14) Uani 1 1 d . B .
O2 O 0.1459(4) 0.4611(4) 0.2647(2) 0.0558(15) Uani 1 1 d . . .
C1 C 0.3312(6) 0.8756(7) 0.3115(3) 0.053(2) Uani 1 1 d . . .
C2 C 0.2767(7) 0.8791(7) 0.2716(3) 0.061(3) Uani 1 1 d . B .
H2 H 0.2750 0.9370 0.2551 0.073 Uiso 1 1 calc R . .
C3 C 0.2271(6) 0.8010(7) 0.2567(3) 0.059(2) Uani 1 1 d . . .
H3 H 0.1898 0.8074 0.2306 0.071 Uiso 1 1 calc R B .
C4 C 0.2285(6) 0.7118(6) 0.2781(3) 0.052(2) Uani 1 1 d . B .
C5 C 0.1790(6) 0.6305(6) 0.2613(3) 0.051(2) Uani 1 1 d . . .
C6 C 0.1828(6) 0.5441(6) 0.2827(3) 0.049(2) Uani 1 1 d . B .
C7 C 0.2304(5) 0.5343(6) 0.3248(3) 0.046(2) Uani 1 1 d . . .
C8 C 0.2280(6) 0.4491(6) 0.3482(3) 0.046(2) Uani 1 1 d . B .
H8 H 0.1954 0.3953 0.3361 0.055 Uiso 1 1 calc R . .
C9 C 0.2719(6) 0.4407(6) 0.3889(3) 0.0431(19) Uani 1 1 d . . .
H9 H 0.2682 0.3817 0.4045 0.052 Uiso 1 1 calc R B .
C10 C 0.3218(5) 0.5186(6) 0.4072(2) 0.0436(18) Uani 1 1 d . B .
C11 C 0.3244(6) 0.6032(6) 0.3846(3) 0.047(2) Uani 1 1 d . . .
H11 H 0.3571 0.6564 0.3973 0.056 Uiso 1 1 calc R B .
C12 C 0.2801(6) 0.6146(6) 0.3429(3) 0.047(2) Uani 1 1 d . B .
C13 C 0.2798(6) 0.7059(6) 0.3185(3) 0.052(2) Uani 1 1 d . . .
C14 C 0.3308(6) 0.7877(6) 0.3336(3) 0.057(2) Uani 1 1 d . B .
H14 H 0.3667 0.7824 0.3602 0.068 Uiso 1 1 calc R . .
C15 C 0.1757(8) 0.6142(8) 0.1835(4) 0.076(3) Uani 1 1 d . . .
H15A H 0.1901 0.5446 0.1838 0.092 Uiso 1 1 calc R B .
H15B H 0.2375 0.6496 0.1812 0.092 Uiso 1 1 calc R . .
C16 C 0.1127(11) 0.6378(9) 0.1454(4) 0.100(4) Uani 1 1 d . B .
H16A H 0.0492 0.6065 0.1496 0.120 Uiso 1 1 calc R . .
H16B H 0.1420 0.6108 0.1184 0.120 Uiso 1 1 calc R . .
C17 C 0.0970(8) 0.7455(8) 0.1388(3) 0.074(3) Uani 1 1 d . . .
H17A H 0.0670 0.7726 0.1656 0.089 Uiso 1 1 calc R B .
H17B H 0.1605 0.7771 0.1347 0.089 Uiso 1 1 calc R . .
C18 C 0.0335(12) 0.7680(10) 0.0996(4) 0.122(6) Uani 1 1 d . B .
H18A H 0.0623 0.7385 0.0730 0.147 Uiso 1 1 calc R . .
H18B H -0.0307 0.7381 0.1042 0.147 Uiso 1 1 calc R . .
C19 C 0.0198(11) 0.8735(12) 0.0914(4) 0.113(5) Uani 1 1 d . . .
H19A H -0.0311 0.8820 0.0689 0.135 Uiso 1 1 calc R B .
H19B H -0.0034 0.9039 0.1190 0.135 Uiso 1 1 calc R . .
C20 C 0.1077(13) 0.9238(15) 0.0767(8) 0.207(12) Uani 1 1 d . B .
H20A H 0.0934 0.9921 0.0726 0.311 Uiso 1 1 calc R . .
H20B H 0.1297 0.8962 0.0488 0.311 Uiso 1 1 calc R . .
H20C H 0.1585 0.9165 0.0990 0.311 Uiso 1 1 calc R . .
C21 C 0.0427(7) 0.4544(8) 0.2593(4) 0.076(3) Uani 1 1 d . . .
H21A H 0.0106 0.4561 0.2884 0.092 Uiso 1 1 calc R . .
H21B H 0.0189 0.5093 0.2417 0.092 Uiso 1 1 calc R . .
C22 C 0.0209(15) 0.3663(13) 0.2374(6) 0.156(7) Uiso 1 1 d D A .
H22A H 0.0271 0.3163 0.2604 0.187 Uiso 1 1 calc R . .
H22B H -0.0489 0.3702 0.2305 0.187 Uiso 1 1 calc R . .
C23 C 0.0631(15) 0.3262(15) 0.1999(7) 0.168(8) Uiso 1 1 d D . .
H23A H 0.1341 0.3313 0.2030 0.202 Uiso 0.59(4) 1 calc PR A 1
H23B H 0.0443 0.3659 0.1743 0.202 Uiso 0.59(4) 1 calc PR A 1
H23C H 0.1147 0.2850 0.2122 0.202 Uiso 0.41(4) 1 calc PR A 2
H23D H 0.0972 0.3813 0.1864 0.202 Uiso 0.41(4) 1 calc PR A 2
C24 C 0.039(3) 0.222(3) 0.1893(15) 0.153(17) Uiso 0.59(4) 1 d P A 1
H24A H 0.0569 0.1826 0.2152 0.184 Uiso 0.59(4) 1 calc PR A 1
H24B H -0.0325 0.2171 0.1863 0.184 Uiso 0.59(4) 1 calc PR A 1
C24' C 0.026(3) 0.267(3) 0.1583(17) 0.119(19) Uiso 0.41(4) 1 d P A 2
H24C H -0.0426 0.2499 0.1629 0.143 Uiso 0.41(4) 1 calc PR A 2
H24D H 0.0299 0.3083 0.1320 0.143 Uiso 0.41(4) 1 calc PR A 2
C25 C 0.083(3) 0.174(3) 0.1491(14) 0.37(2) Uiso 1 1 d D . .
H25A H 0.0383 0.1286 0.1346 0.445 Uiso 0.59(4) 1 calc PR A 1
H25B H 0.1076 0.2215 0.1274 0.445 Uiso 0.59(4) 1 calc PR A 1
H25C H 0.0324 0.1245 0.1457 0.445 Uiso 0.41(4) 1 calc PR A 2
H25D H 0.1101 0.1840 0.1193 0.445 Uiso 0.41(4) 1 calc PR A 2
C26 C 0.162(2) 0.126(2) 0.1741(12) 0.313(18) Uiso 1 1 d D A .
H26A H 0.1436 0.1210 0.2052 0.469 Uiso 1 1 calc R . .
H26B H 0.2215 0.1627 0.1713 0.469 Uiso 1 1 calc R . .
H26C H 0.1717 0.0610 0.1622 0.469 Uiso 1 1 calc R . .
C27 C 0.5183(7) 0.8373(6) 0.2546(3) 0.054(2) Uani 1 1 d . . .
H27A H 0.5003 0.7829 0.2739 0.065 Uiso 1 1 calc R . .
H27B H 0.4635 0.8486 0.2343 0.065 Uiso 1 1 calc R . .
C28 C 0.6065(9) 0.8072(7) 0.2271(3) 0.079(3) Uani 1 1 d . . .
H28A H 0.5904 0.7499 0.2098 0.118 Uiso 1 1 calc R . .
H28B H 0.6609 0.7930 0.2467 0.118 Uiso 1 1 calc R . .
H28C H 0.6243 0.8596 0.2071 0.118 Uiso 1 1 calc R . .
C29 C 0.5650(7) 1.0386(6) 0.2501(3) 0.062(3) Uani 1 1 d . . .
H29A H 0.5895 1.0948 0.2667 0.074 Uiso 1 1 calc R . .
H29B H 0.6176 1.0157 0.2307 0.074 Uiso 1 1 calc R . .
C30 C 0.4799(9) 1.0687(7) 0.2224(3) 0.071(3) Uani 1 1 d . . .
H30A H 0.4999 1.1194 0.2020 0.106 Uiso 1 1 calc R . .
H30B H 0.4283 1.0929 0.2415 0.106 Uiso 1 1 calc R . .
H30C H 0.4561 1.0134 0.2057 0.106 Uiso 1 1 calc R . .
C31 C 0.6429(6) 0.9215(7) 0.3193(3) 0.059(2) Uani 1 1 d . . .
H31A H 0.6964 0.9099 0.2983 0.071 Uiso 1 1 calc R . .
H31B H 0.6593 0.9793 0.3368 0.071 Uiso 1 1 calc R . .
C32 C 0.6343(8) 0.8341(8) 0.3508(3) 0.079(3) Uani 1 1 d . . .
H32A H 0.6954 0.8253 0.3667 0.119 Uiso 1 1 calc R . .
H32B H 0.6198 0.7763 0.3337 0.119 Uiso 1 1 calc R . .
H32C H 0.5821 0.8457 0.3720 0.119 Uiso 1 1 calc R . .
C33 C 0.2352(14) 1.1526(13) 0.3485(6) 0.072(5) Uiso 0.596(12) 1 d P B 1
H33A H 0.1812 1.1783 0.3663 0.086 Uiso 0.596(12) 1 calc PR B 1
H33B H 0.2885 1.2000 0.3497 0.086 Uiso 0.596(12) 1 calc PR B 1
C34 C 0.2019(16) 1.1446(15) 0.3017(7) 0.078(6) Uiso 0.596(12) 1 d P B 1
H34A H 0.1822 1.2080 0.2910 0.118 Uiso 0.596(12) 1 calc PR B 1
H34B H 0.1470 1.1004 0.3000 0.118 Uiso 0.596(12) 1 calc PR B 1
H34C H 0.2549 1.1202 0.2834 0.118 Uiso 0.596(12) 1 calc PR B 1
C35 C 0.1654(14) 0.9625(13) 0.3690(6) 0.077(6) Uiso 0.596(12) 1 d P B 1
H35A H 0.1077 1.0025 0.3749 0.093 Uiso 0.596(12) 1 calc PR B 1
H35B H 0.1605 0.9386 0.3383 0.093 Uiso 0.596(12) 1 calc PR B 1
C36 C 0.1663(14) 0.8747(14) 0.4015(6) 0.084(6) Uiso 0.596(12) 1 d P B 1
H36A H 0.1072 0.8369 0.3975 0.126 Uiso 0.596(12) 1 calc PR B 1
H36B H 0.1695 0.8981 0.4319 0.126 Uiso 0.596(12) 1 calc PR B 1
H36C H 0.2227 0.8343 0.3954 0.126 Uiso 0.596(12) 1 calc PR B 1
C37 C 0.2974(16) 1.0624(15) 0.4279(7) 0.082(6) Uiso 0.596(12) 1 d P B 1
H37A H 0.3365 1.1216 0.4307 0.098 Uiso 0.596(12) 1 calc PR B 1
H37B H 0.2348 1.0734 0.4428 0.098 Uiso 0.596(12) 1 calc PR B 1
C33' C 0.292(3) 1.161(3) 0.4032(12) 0.116(13) Uiso 0.404(12) 1 d P B 2
H33C H 0.3611 1.1709 0.4110 0.139 Uiso 0.404(12) 1 calc PR B 2
H33D H 0.2721 1.2128 0.3831 0.139 Uiso 0.404(12) 1 calc PR B 2
C34' C 0.226(2) 1.163(2) 0.4484(10) 0.092(10) Uiso 0.404(12) 1 d P B 2
H34D H 0.2345 1.2249 0.4633 0.138 Uiso 0.404(12) 1 calc PR B 2
H34E H 0.2451 1.1110 0.4680 0.138 Uiso 0.404(12) 1 calc PR B 2
H34F H 0.1573 1.1555 0.4404 0.138 Uiso 0.404(12) 1 calc PR B 2
C35' C 0.163(2) 1.049(2) 0.3580(10) 0.081(9) Uiso 0.404(12) 1 d P B 2
H35C H 0.1405 0.9868 0.3459 0.097 Uiso 0.404(12) 1 calc PR B 2
H35D H 0.1213 1.0656 0.3834 0.097 Uiso 0.404(12) 1 calc PR B 2
C36' C 0.156(3) 1.133(3) 0.3200(14) 0.128(15) Uiso 0.404(12) 1 d P B 2
H36D H 0.0884 1.1397 0.3103 0.193 Uiso 0.404(12) 1 calc PR B 2
H36E H 0.1964 1.1159 0.2948 0.193 Uiso 0.404(12) 1 calc PR B 2
H36F H 0.1778 1.1945 0.3323 0.193 Uiso 0.404(12) 1 calc PR B 2
C37' C 0.263(2) 0.959(2) 0.4251(10) 0.095(10) Uiso 0.404(12) 1 d P B 2
H37C H 0.2046 0.9773 0.4421 0.114 Uiso 0.404(12) 1 calc PR B 2
H37D H 0.2581 0.8908 0.4166 0.114 Uiso 0.404(12) 1 calc PR B 2
C38 C 0.3509(17) 0.978(2) 0.4503(6) 0.255(16) Uani 1 1 d . . .
H38A H 0.3620 0.9929 0.4814 0.383 Uiso 0.596(12) 1 calc PR B 1
H38B H 0.4131 0.9672 0.4356 0.383 Uiso 0.596(12) 1 calc PR B 1
H38C H 0.3115 0.9195 0.4481 0.383 Uiso 0.596(12) 1 calc PR B 1
H38D H 0.3497 0.9401 0.4776 0.383 Uiso 0.404(12) 1 calc PR B 2
H38E H 0.3548 1.0462 0.4575 0.383 Uiso 0.404(12) 1 calc PR B 2
H38F H 0.4074 0.9593 0.4328 0.383 Uiso 0.404(12) 1 calc PR B 2
C39 C 0.5190(6) 0.4034(6) 0.3827(3) 0.049(2) Uani 1 1 d . C 2
H39A H 0.4727 0.3494 0.3807 0.059 Uiso 1 1 calc R C 2
H39B H 0.4938 0.4558 0.3639 0.059 Uiso 1 1 calc R C 2
C40 C 0.6162(7) 0.3701(7) 0.3637(3) 0.064(2) Uani 1 1 d . C 2
H40A H 0.6071 0.3492 0.3332 0.096 Uiso 1 1 calc R C 2
H40B H 0.6410 0.3165 0.3813 0.096 Uiso 1 1 calc R C 2
H40C H 0.6624 0.4234 0.3645 0.096 Uiso 1 1 calc R C 2
C41 C 0.6232(7) 0.5256(9) 0.4426(3) 0.080(3) Uani 1 1 d . C 2
H41A H 0.6344 0.5434 0.4738 0.095 Uiso 1 1 calc R C 2
H41B H 0.6815 0.4917 0.4319 0.095 Uiso 1 1 calc R C 2
C42 C 0.6088(9) 0.6166(9) 0.4156(4) 0.090(4) Uani 1 1 d . C 2
H42A H 0.6665 0.6571 0.4179 0.135 Uiso 1 1 calc R C 2
H42B H 0.5526 0.6518 0.4268 0.135 Uiso 1 1 calc R C 2
H42C H 0.5980 0.5995 0.3847 0.135 Uiso 1 1 calc R C 2
C43 C 0.5578(11) 0.3410(9) 0.4711(3) 0.098(5) Uani 1 1 d . C 2
H43A H 0.6167 0.3132 0.4577 0.118 Uiso 1 1 calc R C 2
H43B H 0.5742 0.3611 0.5014 0.118 Uiso 1 1 calc R C 2
C44 C 0.4799(13) 0.2642(9) 0.4731(4) 0.131(7) Uani 1 1 d . C 2
H44A H 0.5033 0.2097 0.4905 0.196 Uiso 1 1 calc R C 2
H44B H 0.4646 0.2426 0.4432 0.196 Uiso 1 1 calc R C 2
H44C H 0.4217 0.2908 0.4868 0.196 Uiso 1 1 calc R C 2
C45 C 0.2698(13) 0.6845(10) 0.5307(5) 0.122(6) Uani 1 1 d . C 2
H45A H 0.2086 0.7067 0.5442 0.146 Uiso 1 1 calc R C 2
H45B H 0.3162 0.6714 0.5548 0.146 Uiso 1 1 calc R C 2
C46 C 0.3086(15) 0.7613(14) 0.5026(7) 0.171(8) Uani 1 1 d . C 2
H46A H 0.3191 0.8191 0.5204 0.257 Uiso 1 1 calc R C 2
H46B H 0.2625 0.7756 0.4790 0.257 Uiso 1 1 calc R C 2
H46C H 0.3701 0.7406 0.4897 0.257 Uiso 1 1 calc R C 2
C47 C 0.1499(12) 0.6034(13) 0.4619(6) 0.137(6) Uiso 1 1 d . C 2
H47A H 0.1775 0.6433 0.4380 0.165 Uiso 1 1 calc R C 2
H47B H 0.1259 0.5433 0.4483 0.165 Uiso 1 1 calc R C 2
C48 C 0.0585(15) 0.6601(15) 0.4829(7) 0.173(8) Uiso 1 1 d . C 2
H48A H 0.0106 0.6727 0.4599 0.260 Uiso 1 1 calc R C 2
H48B H 0.0806 0.7210 0.4955 0.260 Uiso 1 1 calc R C 2
H48C H 0.0293 0.6207 0.5061 0.260 Uiso 1 1 calc R C 2
C49 C 0.2076(13) 0.4993(13) 0.5486(6) 0.178(10) Uani 1 1 d . C 2
H49A H 0.2552 0.5068 0.5726 0.214 Uiso 1 1 calc R C 2
H49B H 0.1446 0.5237 0.5593 0.214 Uiso 1 1 calc R C 2
C50 C 0.1983(16) 0.4002(15) 0.5382(7) 0.174(8) Uiso 1 1 d . C 2
H50A H 0.1781 0.3648 0.5645 0.261 Uiso 1 1 calc R C 2
H50B H 0.2606 0.3754 0.5279 0.261 Uiso 1 1 calc R C 2
H50C H 0.1497 0.3921 0.5150 0.261 Uiso 1 1 calc R C 2

loop_
_atom_site_aniso_label
_atom_site_aniso_U_11
_atom_site_aniso_U_22
_atom_site_aniso_U_33
_atom_site_aniso_U_23
_atom_site_aniso_U_13
_atom_site_aniso_U_12
Pt1 0.04511(16) 0.04587(18) 0.04288(16) 0.00985(15) 0.00191(12) -0.00413(15)
Pt2 0.05587(18) 0.03887(17) 0.04252(16) 0.00084(14) 0.00729(13) -0.00424(15)
Br1 0.0723(6) 0.0497(5) 0.0594(5) -0.0137(4) 0.0010(5) -0.0025(4)
Br2 0.0870(7) 0.0801(7) 0.0446(5) -0.0099(5) -0.0004(4) -0.0080(6)
P1 0.0508(13) 0.0387(11) 0.0424(11) -0.0008(9) 0.0039(9) -0.0091(9)
P2 0.0554(15) 0.0517(15) 0.093(2) 0.0162(14) 0.0260(13) 0.0072(11)
P3 0.0587(14) 0.0562(14) 0.0404(12) 0.0018(10) 0.0000(10) 0.0108(11)
P4 0.0644(18) 0.091(2) 0.090(2) -0.0308(18) 0.0277(16) -0.0054(16)
O1 0.041(3) 0.062(4) 0.057(4) 0.005(3) -0.010(3) -0.002(3)
O2 0.043(3) 0.058(4) 0.067(4) 0.008(3) -0.004(3) -0.003(3)
C1 0.046(5) 0.055(5) 0.059(5) 0.018(4) -0.005(4) -0.002(4)
C2 0.057(6) 0.055(6) 0.071(6) 0.018(5) -0.016(5) -0.010(5)
C3 0.046(5) 0.062(6) 0.069(6) 0.020(5) -0.022(4) -0.008(4)
C4 0.033(4) 0.053(5) 0.070(6) 0.005(5) -0.008(4) -0.009(4)
C5 0.041(5) 0.050(5) 0.061(5) 0.014(4) -0.010(4) -0.001(4)
C6 0.032(4) 0.050(5) 0.066(6) 0.001(4) -0.006(4) -0.010(3)
C7 0.031(4) 0.049(5) 0.057(5) 0.008(4) 0.002(3) -0.004(3)
C8 0.041(5) 0.043(4) 0.055(5) -0.002(4) 0.004(4) -0.006(3)
C9 0.045(5) 0.034(4) 0.050(5) 0.001(4) 0.003(4) -0.010(3)
C10 0.037(4) 0.038(4) 0.055(4) 0.013(4) 0.007(3) 0.002(4)
C11 0.040(5) 0.043(5) 0.058(5) 0.008(4) 0.001(4) -0.002(4)
C12 0.035(4) 0.045(5) 0.060(5) 0.010(4) -0.001(4) -0.006(3)
C13 0.033(4) 0.058(5) 0.066(6) 0.015(5) -0.012(4) -0.008(4)
C14 0.040(5) 0.062(6) 0.069(6) 0.025(5) -0.016(4) -0.018(4)
C15 0.080(8) 0.078(7) 0.071(7) 0.006(6) 0.002(6) 0.021(6)
C16 0.148(13) 0.089(8) 0.063(7) -0.008(6) -0.013(8) 0.009(9)
C17 0.081(7) 0.085(7) 0.056(6) 0.017(5) -0.002(6) 0.010(6)
C18 0.161(15) 0.105(11) 0.101(11) 0.041(9) -0.037(10) -0.012(10)
C19 0.103(11) 0.153(14) 0.082(9) 0.025(9) 0.000(8) 0.042(10)
C20 0.106(14) 0.19(2) 0.32(3) 0.13(2) -0.055(17) -0.041(14)
C21 0.049(6) 0.074(7) 0.106(8) -0.014(6) -0.003(5) -0.021(5)
C27 0.073(6) 0.041(5) 0.048(5) -0.004(4) 0.001(4) -0.011(4)
C28 0.107(9) 0.062(6) 0.067(7) -0.021(5) 0.021(6) -0.004(6)
C29 0.088(7) 0.043(5) 0.053(5) -0.006(4) 0.023(5) -0.008(4)
C30 0.126(9) 0.047(5) 0.038(5) 0.008(4) 0.006(6) 0.003(6)
C31 0.044(5) 0.071(6) 0.063(6) -0.018(5) 0.006(4) -0.007(4)
C32 0.075(7) 0.099(8) 0.065(7) 0.008(6) -0.018(6) 0.010(6)
C38 0.20(2) 0.47(5) 0.094(12) 0.05(2) 0.039(13) 0.04(3)
C39 0.048(5) 0.058(5) 0.041(4) 0.003(4) 0.004(4) -0.010(4)
C40 0.058(6) 0.079(6) 0.055(5) -0.015(5) 0.010(5) 0.006(5)
C41 0.048(5) 0.123(10) 0.068(6) -0.033(7) -0.007(4) -0.010(6)
C42 0.085(8) 0.095(9) 0.089(8) -0.010(7) 0.017(7) -0.040(7)
C43 0.163(13) 0.087(8) 0.045(6) 0.012(6) 0.001(7) 0.075(9)
C44 0.26(2) 0.061(7) 0.070(8) 0.026(7) 0.045(11) 0.060(11)
C45 0.175(15) 0.102(10) 0.088(10) -0.008(9) 0.043(10) 0.070(10)
C46 0.19(2) 0.125(15) 0.20(2) -0.067(15) 0.001(17) 0.031(15)
C49 0.187(16) 0.151(15) 0.196(17) -0.094(15) 0.146(14) -0.081(14)

loop_
_atom_type_symbol
_atom_type_description
_atom_type_scat_dispersion_real
_atom_type_scat_dispersion_imag
_atom_type_scat_source
C C 0.0033 0.0016 'International Tables Vol C Tables 4.2.6.8 and 6.1.1.4'
H H 0.0000 0.0000 'International Tables Vol C Tables 4.2.6.8 and 6.1.1.4'
O O 0.0106 0.0060 'International Tables Vol C Tables 4.2.6.8 and 6.1.1.4'
P P 0.1023 0.0942 'International Tables Vol C Tables 4.2.6.8 and 6.1.1.4'
Br Br -0.2901 2.4595 'International Tables Vol C Tables 4.2.6.8 and 6.1.1.4'
Pt Pt -1.7033 8.3905 'International Tables Vol C Tables 4.2.6.8 and 6.1.1.4'

loop_
_geom_angle_atom_site_label_1
_geom_angle_atom_site_label_2
_geom_angle_atom_site_label_3
_geom_angle
C1 Pt1 P1 89.9(3)
C1 Pt1 P2 91.2(3)
P1 Pt1 P2 176.95(9)
C1 Pt1 Br1 176.9(3)
P1 Pt1 Br1 87.83(6)
P2 Pt1 Br1 91.18(8)
C10 Pt2 P3 91.3(2)
C10 Pt2 P4 91.2(2)
P3 Pt2 P4 176.64(11)
C10 Pt2 Br2 176.2(2)
P3 Pt2 Br2 88.42(6)
P4 Pt2 Br2 89.18(9)
C31 P1 C27 104.4(5)
C31 P1 C29 104.5(5)
C27 P1 C29 104.3(4)
C31 P1 Pt1 113.1(3)
C27 P1 Pt1 117.8(3)
C29 P1 Pt1 111.5(3)
C35' P2 C37 115.3(13)
C35' P2 C33 60.2(11)
C37 P2 C33 107.4(9)
C35' P2 C35 40.3(10)
C37 P2 C35 109.1(10)
C33 P2 C35 100.4(8)
C35' P2 C37' 100.5(14)
C37 P2 C37' 49.6(12)
C33 P2 C37' 143.3(12)
C35 P2 C37' 69.7(12)
C35' P2 C33' 99.5(16)
C37 P2 C33' 51.1(13)
C33 P2 C33' 58.5(13)
C35 P2 C33' 128.7(13)
C37' P2 C33' 99.3(15)
C35' P2 Pt1 126.6(10)
C37 P2 Pt1 118.0(8)
C33 P2 Pt1 106.0(6)
C35 P2 Pt1 114.2(6)
C37' P2 Pt1 110.2(10)
C33' P2 Pt1 116.5(11)
C41 P3 C43 104.8(7)
C41 P3 C39 105.3(4)
C43 P3 C39 104.1(5)
C41 P3 Pt2 112.4(4)
C43 P3 Pt2 110.8(4)
C39 P3 Pt2 118.3(3)
C47 P4 C45 104.4(8)
C47 P4 C49 114.5(9)
C45 P4 C49 97.0(7)
C47 P4 Pt2 114.9(6)
C45 P4 Pt2 112.5(5)
C49 P4 Pt2 111.9(6)
C5 O1 C15 115.5(7)
C6 O2 C21 117.8(7)
C14 C1 C2 115.9(8)
C14 C1 Pt1 122.4(7)
C2 C1 Pt1 121.6(6)
C3 C2 C1 121.2(9)
C2 C3 C4 123.2(9)
C3 C4 C5 122.3(8)
C3 C4 C13 117.3(8)
C5 C4 C13 120.5(8)
C6 C5 O1 120.8(8)
C6 C5 C4 120.8(8)
O1 C5 C4 118.4(7)
C5 C6 O2 122.4(8)
C5 C6 C7 121.4(8)
O2 C6 C7 116.2(7)
C8 C7 C12 119.1(7)
C8 C7 C6 121.7(7)
C12 C7 C6 119.2(7)
C9 C8 C7 121.5(8)
C8 C9 C10 120.4(8)
C11 C10 C9 118.8(7)
C11 C10 Pt2 118.8(6)
C9 C10 Pt2 122.3(6)
C10 C11 C12 122.4(8)
C11 C12 C7 117.8(7)
C11 C12 C13 123.2(8)
C7 C12 C13 118.9(8)
C14 C13 C4 118.9(8)
C14 C13 C12 122.0(8)
C4 C13 C12 119.1(8)
C1 C14 C13 123.4(8)
O1 C15 C16 108.6(9)
C15 C16 C17 113.7(10)
C18 C17 C16 112.9(10)
C19 C18 C17 113.9(12)
C20 C19 C18 114.3(14)
C22 C21 O2 108.6(12)
C23 C22 C21 129.5(18)
C22 C23 C24 117(2)
C22 C23 C24' 136(2)
C24 C23 C24' 42.9(17)
C25 C24 C23 120(3)
C25 C24' C23 115(3)
C26 C25 C24 95(3)
C26 C25 C24' 132(4)
C24 C25 C24' 44(2)
C28 C27 P1 116.3(7)
C30 C29 P1 111.9(7)
C32 C31 P1 112.6(7)
C34 C33 P2 115.9(14)
C36 C35 P2 112.1(13)
C38 C37 P2 110.8(15)
C34' C33' P2 110(2)
C36' C35' P2 109(2)
C38 C37' P2 103(2)
C37' C38 C37 60.4(17)
C40 C39 P3 115.8(6)
C42 C41 P3 112.7(7)
C44 C43 P3 113.0(9)
C46 C45 P4 112.9(11)
C48 C47 P4 115.6(13)
C50 C49 P4 112.6(13)

loop_
_geom_bond_atom_site_label_1
_geom_bond_atom_site_label_2
_geom_bond_distance
Pt1 C1 1.987(9)
Pt1 P1 2.290(2)
Pt1 P2 2.294(2)
Pt1 Br1 2.5288(10)
Pt2 C10 2.046(8)
Pt2 P3 2.289(2)
Pt2 P4 2.294(3)
Pt2 Br2 2.5268(9)
P1 C31 1.805(9)
P1 C27 1.823(8)
P1 C29 1.825(9)
P2 C35' 1.67(3)
P2 C37 1.67(2)
P2 C33 1.861(18)
P2 C35 1.897(19)
P2 C37' 1.91(3)
P2 C33' 1.91(4)
P3 C41 1.794(10)
P3 C43 1.815(10)
P3 C39 1.829(8)
P4 C47 1.832(17)
P4 C45 1.836(16)
P4 C49 1.866(17)
O1 C5 1.375(10)
O1 C15 1.431(12)
O2 C6 1.377(10)
O2 C21 1.441(10)
C1 C14 1.396(12)
C1 C2 1.429(13)
C2 C3 1.363(13)
C3 C4 1.403(12)
C4 C5 1.419(12)
C4 C13 1.419(12)
C5 C6 1.369(12)
C6 C7 1.444(12)
C7 C8 1.385(11)
C7 C12 1.424(11)
C8 C9 1.381(11)
C9 C10 1.402(11)
C10 C11 1.365(11)
C11 C12 1.417(12)
C12 C13 1.472(12)
C13 C14 1.416(12)
C15 C16 1.485(15)
C16 C17 1.530(15)
C17 C18 1.512(15)
C18 C19 1.503(18)
C19 C20 1.47(2)
C21 C22 1.428(19)
C22 C23 1.395(15)
C23 C24 1.53(4)
C23 C24' 1.59(4)
C24 C25 1.52(4)
C24' C25 1.53(5)
C25 C26 1.493(19)
C27 C28 1.538(13)
C29 C30 1.509(14)
C31 C32 1.553(14)
C33 C34 1.50(3)
C35 C36 1.57(3)
C37 C38 1.55(3)
C33' C34' 1.65(4)
C35' C36' 1.65(5)
C37' C38 1.46(3)
C39 C40 1.534(12)
C41 C42 1.524(16)
C43 C44 1.52(2)
C45 C46 1.47(2)
C47 C48 1.62(2)
C49 C50 1.42(2)

loop_
_geom_torsion_atom_site_label_1
_geom_torsion_atom_site_label_2
_geom_torsion_atom_site_label_3
_geom_torsion_atom_site_label_4
_geom_torsion
C1 Pt1 P1 C31 -120.9(4)
P2 Pt1 P1 C31 128.0(18)
Br1 Pt1 P1 C31 56.9(4)
C1 Pt1 P1 C27 1.1(4)
P2 Pt1 P1 C27 -110.0(18)
Br1 Pt1 P1 C27 178.9(3)
C1 Pt1 P1 C29 121.6(4)
P2 Pt1 P1 C29 10.6(19)
Br1 Pt1 P1 C29 -60.5(4)
C1 Pt1 P2 C35' -47.4(13)
P1 Pt1 P2 C35' 64(2)
Br1 Pt1 P2 C35' 134.7(13)
C1 Pt1 P2 C37 127.8(9)
P1 Pt1 P2 C37 -121(2)
Br1 Pt1 P2 C37 -50.1(9)
C1 Pt1 P2 C33 -111.9(7)
P1 Pt1 P2 C33 -1(2)
Br1 Pt1 P2 C33 70.2(6)
C1 Pt1 P2 C35 -2.3(7)
P1 Pt1 P2 C35 108.7(19)
Br1 Pt1 P2 C35 179.7(6)
C1 Pt1 P2 C37' 73.7(11)
P1 Pt1 P2 C37' -175(2)
Br1 Pt1 P2 C37' -104.2(11)
C1 Pt1 P2 C33' -174.2(13)
P1 Pt1 P2 C33' -63(2)
Br1 Pt1 P2 C33' 7.8(13)
C10 Pt2 P3 C41 111.6(5)
P4 Pt2 P3 C41 -109.3(18)
Br2 Pt2 P3 C41 -64.6(4)
C10 Pt2 P3 C43 -131.5(6)
P4 Pt2 P3 C43 7.6(19)
Br2 Pt2 P3 C43 52.3(5)
C10 Pt2 P3 C39 -11.5(4)
P4 Pt2 P3 C39 127.6(18)
Br2 Pt2 P3 C39 172.3(3)
C10 Pt2 P4 C47 -2.2(7)
P3 Pt2 P4 C47 -141.3(18)
Br2 Pt2 P4 C47 174.0(6)
C10 Pt2 P4 C45 -121.4(6)
P3 Pt2 P4 C45 99.5(19)
Br2 Pt2 P4 C45 54.8(5)
C10 Pt2 P4 C49 130.6(6)
P3 Pt2 P4 C49 -9(2)
Br2 Pt2 P4 C49 -53.2(6)
P1 Pt1 C1 C14 93.2(8)
P2 Pt1 C1 C14 -89.6(8)
Br1 Pt1 C1 C14 50(5)
P1 Pt1 C1 C2 -84.6(8)
P2 Pt1 C1 C2 92.5(8)
Br1 Pt1 C1 C2 -128(4)
C14 C1 C2 C3 0.6(15)
Pt1 C1 C2 C3 178.6(8)
C1 C2 C3 C4 -2.4(16)
C2 C3 C4 C5 -177.8(9)
C2 C3 C4 C13 3.9(15)
C15 O1 C5 C6 -85.0(11)
C15 O1 C5 C4 95.4(10)
C3 C4 C5 C6 179.2(9)
C13 C4 C5 C6 -2.6(14)
C3 C4 C5 O1 -1.3(14)
C13 C4 C5 O1 177.0(8)
O1 C5 C6 O2 8.7(13)
C4 C5 C6 O2 -171.7(8)
O1 C5 C6 C7 -174.5(7)
C4 C5 C6 C7 5.1(13)
C21 O2 C6 C5 -67.5(12)
C21 O2 C6 C7 115.5(9)
C5 C6 C7 C8 174.8(8)
O2 C6 C7 C8 -8.2(11)
C5 C6 C7 C12 -4.3(12)
O2 C6 C7 C12 172.7(7)
C12 C7 C8 C9 0.6(12)
C6 C7 C8 C9 -178.5(8)
C7 C8 C9 C10 -1.0(12)
C8 C9 C10 C11 1.4(12)
C8 C9 C10 Pt2 177.7(6)
P3 Pt2 C10 C11 -98.2(6)
P4 Pt2 C10 C11 84.0(6)
Br2 Pt2 C10 C11 -12(4)
P3 Pt2 C10 C9 85.4(6)
P4 Pt2 C10 C9 -92.4(6)
Br2 Pt2 C10 C9 172(3)
C9 C10 C11 C12 -1.3(12)
Pt2 C10 C11 C12 -177.8(6)
C10 C11 C12 C7 0.8(12)
C10 C11 C12 C13 178.3(8)
C8 C7 C12 C11 -0.4(12)
C6 C7 C12 C11 178.7(7)
C8 C7 C12 C13 -178.0(7)
C6 C7 C12 C13 1.1(12)
C3 C4 C13 C14 -3.6(14)
C5 C4 C13 C14 178.1(9)
C3 C4 C13 C12 177.8(8)
C5 C4 C13 C12 -0.6(13)
C11 C12 C13 C14 5.2(14)
C7 C12 C13 C14 -177.4(8)
C11 C12 C13 C4 -176.2(8)
C7 C12 C13 C4 1.2(13)
C2 C1 C14 C13 -0.5(14)
Pt1 C1 C14 C13 -178.5(7)
C4 C13 C14 C1 2.1(15)
C12 C13 C14 C1 -179.3(9)
C5 O1 C15 C16 -175.0(9)
O1 C15 C16 C17 66.9(14)
C15 C16 C17 C18 179.5(11)
C16 C17 C18 C19 -177.9(13)
C17 C18 C19 C20 68.2(19)
C6 O2 C21 C22 175.9(11)
O2 C21 C22 C23 -47(3)
C21 C22 C23 C24 168(3)
C21 C22 C23 C24' -143(3)
C22 C23 C24 C25 -180(3)
C24' C23 C24 C25 51(4)
C22 C23 C24' C25 -129(4)
C24 C23 C24' C25 -47(3)
C23 C24 C25 C26 98(4)
C23 C24 C25 C24' -52(4)
C23 C24' C25 C26 6(7)
C23 C24' C25 C24 47(3)
C31 P1 C27 C28 -51.0(8)
C29 P1 C27 C28 58.4(8)
Pt1 P1 C27 C28 -177.4(6)
C31 P1 C29 C30 -178.4(6)
C27 P1 C29 C30 72.3(7)
Pt1 P1 C29 C30 -55.8(7)
C27 P1 C31 C32 -64.2(8)
C29 P1 C31 C32 -173.5(7)
Pt1 P1 C31 C32 65.0(7)
C35' P2 C33 C34 -63.1(18)
C37 P2 C33 C34 -172.8(15)
C35 P2 C33 C34 -58.9(16)
C37' P2 C33 C34 -129(2)
C33' P2 C33 C34 172(2)
Pt1 P2 C33 C34 60.3(16)
C35' P2 C35 C36 -155(3)
C37 P2 C35 C36 -48.3(16)
C33 P2 C35 C36 -160.9(13)
C37' P2 C35 C36 -17.6(16)
C33' P2 C35 C36 -103(2)
Pt1 P2 C35 C36 86.2(13)
C35' P2 C37 C38 125.8(19)
C33 P2 C37 C38 -169.5(15)
C35 P2 C37 C38 82.6(17)
C37' P2 C37 C38 43.7(17)
C33' P2 C37 C38 -153(3)
Pt1 P2 C37 C38 -49.9(18)
C35' P2 C33' C34' 68(3)
C37 P2 C33' C34' -47(2)
C33 P2 C33' C34' 114(3)
C35 P2 C33' C34' 37(3)
C37' P2 C33' C34' -34(3)
Pt1 P2 C33' C34' -152.3(18)
C37 P2 C35' C36' 119(2)
C33 P2 C35' C36' 22.4(19)
C35 P2 C35' C36' -151(3)
C37' P2 C35' C36' 169(2)
C33' P2 C35' C36' 67(3)
Pt1 P2 C35' C36' -66(3)
C35' P2 C37' C38 -159(2)
C37 P2 C37' C38 -45(2)
C33 P2 C37' C38 -105(2)
C35 P2 C37' C38 175(2)
C33' P2 C37' C38 -57(2)
Pt1 P2 C37' C38 65(2)
P2 C37' C38 C37 41.6(15)
P2 C37 C38 C37' -52.1(19)
C41 P3 C39 C40 46.8(8)
C43 P3 C39 C40 -63.2(9)
Pt2 P3 C39 C40 173.4(6)
C43 P3 C41 C42 176.6(8)
C39 P3 C41 C42 67.2(9)
Pt2 P3 C41 C42 -62.9(8)
C41 P3 C43 C44 179.3(8)
C39 P3 C43 C44 -70.4(9)
Pt2 P3 C43 C44 57.8(9)
C47 P4 C45 C46 -65.5(15)
C49 P4 C45 C46 176.9(15)
Pt2 P4 C45 C46 59.6(15)
C45 P4 C47 C48 -48.0(15)
C49 P4 C47 C48 56.8(15)
Pt2 P4 C47 C48 -171.6(11)
C47 P4 C49 C50 80.3(18)
C45 P4 C49 C50 -170.3(16)
Pt2 P4 C49 C50 -52.6(18)
